data_2202896
loop_
_publ_author_name
'Sonar, Vijayakumar N.'
'Parkin, Sean'
'Crooks, Peter A.'

_publ_section_title
;
 2-(1-Benzyl-1<i>H</i>-indol-3-ylmethylene)-1-azabicyclo[2.2.2]octan-3-one
;
_journal_issue 10
_journal_name_full 'Acta Crystallographica Section E'
_journal_page_first o1478
_journal_page_last o1480
_journal_paper_doi 10.1107/S1600536803019809
_journal_volume 59
_journal_year 2003
_chemical_formula_moiety 'C23 H22 N2 O'
_chemical_formula_sum 'C23 H22 N2 O'
_chemical_formula_weight 342.43
_chemical_name_common
;
2-(1-Benzyl-1H-indol-3-ylmethylene)-1-aza-bicyclo[2.2.2]octan-3-one
;
_chemical_name_systematic
;
2-(1-Benzyl-1H-indol-3-ylmethylene)-1-aza-bicyclo[2.2.2]octan-3-one
;
_space_group_IT_number 2
_symmetry_cell_setting triclinic
_symmetry_space_group_name_Hall '-P 1'
_symmetry_space_group_name_H-M 'P -1'
_atom_sites_solution_hydrogens geom
_atom_sites_solution_primary direct
_atom_sites_solution_secondary difmap
_audit_creation_method SHELXL-97
_cell_angle_alpha 112.38(2)
_cell_angle_beta 92.78(2)
_cell_angle_gamma 109.51(2)
_cell_formula_units_Z 2
_cell_length_a 9.245(2)
_cell_length_b 10.015(3)
_cell_length_c 11.245(3)
_cell_measurement_reflns_used 26987
_cell_measurement_temperature 173.0(10)
_cell_measurement_theta_max 27.48
_cell_measurement_theta_min 1.00
_cell_volume 888.8(5)
_computing_cell_refinement 'SCALEPACK (Otwinowski & Minor, 1997)'
_computing_data_collection 'COLLECT (Nonius, 1998)'
_computing_data_reduction 'DENZO-SMN (Otwinowski & Minor, 1997)'
_computing_molecular_graphics 'XP in Siemens SHELXTL (Sheldrick, 1994)'
_computing_publication_material 'SHELXL97 and local procedures'
_computing_structure_refinement 'SHELXL97 (Sheldrick, 1997)'
_computing_structure_solution 'SHELXS97 (Sheldrick, 1997)'
_diffrn_ambient_temperature 173.0(10)
_diffrn_detector_area_resol_mean 18
_diffrn_measured_fraction_theta_full 1.000
_diffrn_measured_fraction_theta_max 1.000
_diffrn_measurement_device_type 'Nonius KappaCCD diffractometer'
_diffrn_measurement_method '\w scans at fixed \c = 55\%'
_diffrn_radiation_monochromator graphite
_diffrn_radiation_source 'fine-focus sealed tube'
_diffrn_radiation_type MoK\a
_diffrn_radiation_wavelength 0.71073
_diffrn_reflns_av_R_equivalents 0.0413
_diffrn_reflns_av_sigmaI/netI 0.0576
_diffrn_reflns_limit_h_max 10
_diffrn_reflns_limit_h_min -10
_diffrn_reflns_limit_k_max 11
_diffrn_reflns_limit_k_min -11
_diffrn_reflns_limit_l_max 13
_diffrn_reflns_limit_l_min -13
_diffrn_reflns_number 6198
_diffrn_reflns_theta_full 25.00
_diffrn_reflns_theta_max 25.00
_diffrn_reflns_theta_min 2.38
_diffrn_standards_decay_% <1
_diffrn_standards_number 0
_exptl_absorpt_coefficient_mu 0.079
_exptl_absorpt_correction_type none
_exptl_crystal_colour 'pale yellow'
_exptl_crystal_density_diffrn 1.280
_exptl_crystal_density_method 'not measured'
_exptl_crystal_description 'irregular plate'
_exptl_crystal_F_000 364
_exptl_crystal_size_max 0.44
_exptl_crystal_size_mid 0.38
_exptl_crystal_size_min 0.04
_refine_diff_density_max .146
_refine_diff_density_min -.175
_refine_ls_extinction_coef 0.017(3)
_refine_ls_extinction_expression Fc^*^=kFc[1+0.001xFc^2^\l^3^/sin(2\q)]^-1/4^
_refine_ls_extinction_method SHELXL
_refine_ls_goodness_of_fit_ref 1.084
_refine_ls_hydrogen_treatment constr
_refine_ls_matrix_type full
_refine_ls_number_parameters 236
_refine_ls_number_reflns 3118
_refine_ls_number_restraints 0
_refine_ls_restrained_S_all 1.084
_refine_ls_R_factor_all 0.0893
_refine_ls_R_factor_gt 0.0572
_refine_ls_shift/su_max <0.001
_refine_ls_shift/su_mean <0.001
_refine_ls_structure_factor_coef Fsqd
_refine_ls_weighting_details ' calc w = 1/[\s^2^(Fo^2^)+(0.0457P)^2^+0.2487P] where P = (Fo^2^+2Fc^2^)/3'
_refine_ls_weighting_scheme calc
_refine_ls_wR_factor_gt 0.1104
_refine_ls_wR_factor_ref 0.1210
_reflns_number_gt 2342
_reflns_number_total 3118
_reflns_threshold_expression I>2\s(I)
_cod_data_source_file su6038.cif
_cod_data_source_block I
_cod_original_cell_volume 888.8(4)
_cod_database_code 2202896
_cod_database_fobs_code 2202896

loop_
_symmetry_equiv_pos_as_xyz
'x, y, z'
'-x, -y, -z'

loop_
_atom_site_label
_atom_site_fract_x
_atom_site_fract_y
_atom_site_fract_z
_atom_site_U_iso_or_equiv
_atom_site_adp_type
_atom_site_calc_flag
_atom_site_refinement_flags
_atom_site_occupancy
_atom_site_disorder_assembly
_atom_site_disorder_group
_atom_site_type_symbol
O 0.34682(17) -0.55464(17) -0.11645(14) 0.0435(4) Uani d . 1 . . O
N1 0.35684(19) 0.02696(19) 0.41524(16) 0.0315(4) Uani d . 1 . . N
C2 0.3181(2) -0.1281(2) 0.3371(2) 0.0301(5) Uani d . 1 . . C
H2 0.2515 -0.2116 0.3540 0.036 Uiso calc R 1 . . H
C3 0.3893(2) -0.1458(2) 0.23060(19) 0.0284(5) Uani d . 1 . . C
C4 0.4786(2) 0.0103(2) 0.2443(2) 0.0302(5) Uani d . 1 . . C
C5 0.5734(2) 0.0709(3) 0.1686(2) 0.0368(5) Uani d . 1 . . C
H5 0.5948 0.0037 0.0917 0.044 Uiso calc R 1 . . H
C6 0.6348(2) 0.2309(3) 0.2090(2) 0.0427(6) Uani d . 1 . . C
H6 0.6978 0.2734 0.1580 0.051 Uiso calc R 1 . . H
C7 0.6067(2) 0.3313(3) 0.3225(2) 0.0435(6) Uani d . 1 . . C
H7 0.6506 0.4406 0.3470 0.052 Uiso calc R 1 . . H
C8 0.5169(2) 0.2757(2) 0.4000(2) 0.0375(6) Uani d . 1 . . C
H8 0.4987 0.3443 0.4780 0.045 Uiso calc R 1 . . H
C9 0.4535(2) 0.1140(2) 0.3590(2) 0.0313(5) Uani d . 1 . . C
C10 0.3727(2) -0.2875(2) 0.1199(2) 0.0315(5) Uani d . 1 . . C
H10 0.4272 -0.2730 0.0535 0.038 Uiso calc R 1 . . H
C11 0.2918(2) -0.4367(2) 0.09660(19) 0.0306(5) Uani d . 1 . . C
N12 0.21001(19) -0.48497(19) 0.18864(16) 0.0322(4) Uani d . 1 . . N
C13 0.2871(3) -0.5760(2) 0.2253(2) 0.0368(5) Uani d . 1 . . C
H13A 0.2361 -0.6084 0.2906 0.044 Uiso calc R 1 . . H
H13B 0.3985 -0.5089 0.2666 0.044 Uiso calc R 1 . . H
C14 0.2776(3) -0.7221(3) 0.1047(2) 0.0404(6) Uani d . 1 . . C
H14A 0.3841 -0.7213 0.0972 0.048 Uiso calc R 1 . . H
H14B 0.2153 -0.8176 0.1147 0.048 Uiso calc R 1 . . H
C15 0.2001(2) -0.7220(2) -0.0193(2) 0.0369(5) Uani d . 1 . . C
H15 0.1985 -0.8114 -0.1003 0.044 Uiso calc R 1 . . H
C16 0.0331(3) -0.7291(3) -0.0051(2) 0.0431(6) Uani d . 1 . . C
H16A -0.0303 -0.8288 -0.0019 0.052 Uiso calc R 1 . . H
H16B -0.0181 -0.7229 -0.0811 0.052 Uiso calc R 1 . . H
C17 0.0454(3) -0.5898(2) 0.1233(2) 0.0402(6) Uani d . 1 . . C
H17A -0.0099 -0.5293 0.1032 0.048 Uiso calc R 1 . . H
H17B -0.0073 -0.6301 0.1841 0.048 Uiso calc R 1 . . H
C18 0.2886(2) -0.5678(2) -0.0233(2) 0.0335(5) Uani d . 1 . . C
C19 0.2832(3) 0.0897(2) 0.5234(2) 0.0353(5) Uani d . 1 . . C
H19A 0.3653 0.1766 0.5982 0.042 Uiso calc R 1 . . H
H19B 0.2301 0.0072 0.5524 0.042 Uiso calc R 1 . . H
C20 0.1650(2) 0.1487(2) 0.48625(19) 0.0283(5) Uani d . 1 . . C
C21 0.1308(2) 0.2620(2) 0.5840(2) 0.0331(5) Uani d . 1 . . C
H21 0.1815 0.3013 0.6728 0.040 Uiso calc R 1 . . H
C22 0.0229(3) 0.3182(2) 0.5530(2) 0.0385(6) Uani d . 1 . . C
H22 -0.0004 0.3954 0.6207 0.046 Uiso calc R 1 . . H
C23 -0.0505(2) 0.2628(2) 0.4249(2) 0.0392(6) Uani d . 1 . . C
H23 -0.1233 0.3025 0.4037 0.047 Uiso calc R 1 . . H
C24 -0.0176(2) 0.1489(2) 0.3270(2) 0.0364(6) Uani d . 1 . . C
H24 -0.0691 0.1092 0.2385 0.044 Uiso calc R 1 . . H
C25 0.0896(2) 0.0928(2) 0.3574(2) 0.0323(5) Uani d . 1 . . C
H25 0.1120 0.0151 0.2894 0.039 Uiso calc R 1 . . H

loop_
_atom_site_aniso_label
_atom_site_aniso_U_11
_atom_site_aniso_U_22
_atom_site_aniso_U_33
_atom_site_aniso_U_12
_atom_site_aniso_U_13
_atom_site_aniso_U_23
O 0.0441(9) 0.0507(10) 0.0325(9) 0.0171(8) 0.0066(8) 0.0153(8)
N1 0.0323(10) 0.0300(10) 0.0351(10) 0.0135(8) 0.0061(8) 0.0155(8)
C2 0.0291(11) 0.0291(12) 0.0366(13) 0.0123(9) 0.0047(10) 0.0176(10)
C3 0.0232(11) 0.0320(12) 0.0328(12) 0.0111(9) 0.0033(9) 0.0164(10)
C4 0.0220(11) 0.0358(12) 0.0352(13) 0.0095(9) -0.0002(9) 0.0194(11)
C5 0.0243(11) 0.0475(14) 0.0433(14) 0.0113(10) 0.0028(10) 0.0266(12)
C6 0.0243(12) 0.0496(15) 0.0591(16) 0.0043(11) -0.0006(11) 0.0374(14)
C7 0.0285(12) 0.0356(13) 0.0635(17) 0.0041(10) -0.0055(12) 0.0267(13)
C8 0.0305(12) 0.0320(12) 0.0467(14) 0.0093(10) -0.0018(10) 0.0167(11)
C9 0.0251(11) 0.0322(12) 0.0379(13) 0.0078(9) 0.0009(9) 0.0196(11)
C10 0.0269(11) 0.0393(13) 0.0342(12) 0.0155(10) 0.0059(9) 0.0191(11)
C11 0.0286(11) 0.0345(12) 0.0301(12) 0.0131(10) 0.0050(9) 0.0144(10)
N12 0.0315(10) 0.0306(10) 0.0344(10) 0.0112(8) 0.0068(8) 0.0142(8)
C13 0.0369(13) 0.0389(13) 0.0338(13) 0.0125(10) 0.0030(10) 0.0167(11)
C14 0.0452(14) 0.0389(13) 0.0424(14) 0.0204(11) 0.0091(11) 0.0187(11)
C15 0.0399(13) 0.0302(12) 0.0344(13) 0.0144(10) 0.0028(10) 0.0069(10)
C16 0.0356(13) 0.0361(13) 0.0470(15) 0.0083(10) -0.0023(11) 0.0127(11)
C17 0.0326(12) 0.0390(13) 0.0512(15) 0.0138(10) 0.0108(11) 0.0209(12)
C18 0.0286(12) 0.0415(13) 0.0318(13) 0.0159(10) 0.0007(10) 0.0153(11)
C19 0.0432(13) 0.0343(12) 0.0306(12) 0.0159(10) 0.0058(10) 0.0153(10)
C20 0.0300(11) 0.0230(11) 0.0304(12) 0.0068(9) 0.0050(9) 0.0130(10)
C21 0.0342(12) 0.0280(11) 0.0304(12) 0.0053(10) 0.0055(10) 0.0113(10)
C22 0.0374(13) 0.0311(12) 0.0447(15) 0.0139(10) 0.0134(11) 0.0123(11)
C23 0.0320(12) 0.0373(13) 0.0514(15) 0.0134(10) 0.0060(11) 0.0220(12)
C24 0.0329(12) 0.0373(13) 0.0359(13) 0.0083(10) 0.0014(10) 0.0175(11)
C25 0.0342(12) 0.0295(11) 0.0297(12) 0.0097(10) 0.0055(10) 0.0111(10)

loop_
_atom_type_symbol
_atom_type_description
_atom_type_scat_dispersion_real
_atom_type_scat_dispersion_imag
_atom_type_scat_source
C C .0033 .0016 'International Tables Vol C Tables 4.2.6.8 and 6.1.1.4'
H H .0000 .0000 'International Tables Vol C Tables 4.2.6.8 and 6.1.1.4'
N N .0061 .0033 'International Tables Vol C Tables 4.2.6.8 and 6.1.1.4'
O O .0106 .0060 'International Tables Vol C Tables 4.2.6.8 and 6.1.1.4'

loop_
_geom_angle_atom_site_label_1
_geom_angle_atom_site_label_2
_geom_angle_atom_site_label_3
_geom_angle
_geom_angle_publ_flag
C2 N1 C9 108.68(17) y
C2 N1 C19 125.50(17) ?
C9 N1 C19 124.65(17) ?
N1 C2 C3 110.27(18) ?
N1 C2 H2 124.9 ?
C3 C2 H2 124.9 ?
C2 C3 C10 128.90(19) y
C2 C3 C4 106.13(18) ?
C10 C3 C4 124.81(18) ?
C9 C4 C5 118.95(19) ?
C9 C4 C3 106.86(17) ?
C5 C4 C3 134.2(2) ?
C6 C5 C4 118.2(2) ?
C6 C5 H5 120.9 ?
C4 C5 H5 120.9 ?
C5 C6 C7 121.7(2) ?
C5 C6 H6 119.2 ?
C7 C6 H6 119.2 ?
C8 C7 C6 121.5(2) ?
C8 C7 H7 119.3 ?
C6 C7 H7 119.3 ?
C7 C8 C9 117.1(2) ?
C7 C8 H8 121.5 ?
C9 C8 H8 121.5 ?
N1 C9 C8 129.3(2) ?
N1 C9 C4 108.05(17) ?
C8 C9 C4 122.6(2) ?
C11 C10 C3 129.6(2) y
C11 C10 H10 115.2 ?
C3 C10 H10 115.2 ?
C10 C11 N12 124.16(19) ?
C10 C11 C18 122.05(19) ?
N12 C11 C18 113.64(18) y
C11 N12 C17 109.50(16) y
C11 N12 C13 107.01(16) ?
C17 N12 C13 107.97(16) ?
N12 C13 C14 111.59(17) y
N12 C13 H13A 109.3 ?
C14 C13 H13A 109.3 ?
N12 C13 H13B 109.3 ?
C14 C13 H13B 109.3 ?
H13A C13 H13B 108.0 ?
C15 C14 C13 109.00(17) ?
C15 C14 H14A 109.9 ?
C13 C14 H14A 109.9 ?
C15 C14 H14B 109.9 ?
C13 C14 H14B 109.9 ?
H14A C14 H14B 108.3 ?
C18 C15 C14 108.17(17) ?
C18 C15 C16 106.77(17) ?
C14 C15 C16 107.92(18) ?
C18 C15 H15 111.3 ?
C14 C15 H15 111.3 ?
C16 C15 H15 111.3 ?
C15 C16 C17 108.09(18) ?
C15 C16 H16A 110.1 ?
C17 C16 H16A 110.1 ?
C15 C16 H16B 110.1 ?
C17 C16 H16B 110.1 ?
H16A C16 H16B 108.4 ?
N12 C17 C16 112.40(17) y
N12 C17 H17A 109.1 ?
C16 C17 H17A 109.1 ?
N12 C17 H17B 109.1 ?
C16 C17 H17B 109.1 ?
H17A C17 H17B 107.9 ?
O C18 C11 125.0(2) y
O C18 C15 124.0(2) y
C11 C18 C15 111.01(18) y
N1 C19 C20 112.62(16) y
N1 C19 H19A 109.1 ?
C20 C19 H19A 109.1 ?
N1 C19 H19B 109.1 ?
C20 C19 H19B 109.1 ?
H19A C19 H19B 107.8 ?
C21 C20 C25 118.87(19) ?
C21 C20 C19 119.04(18) ?
C25 C20 C19 122.09(18) ?
C20 C21 C22 120.34(19) ?
C20 C21 H21 119.8 ?
C22 C21 H21 119.8 ?
C23 C22 C21 120.4(2) ?
C23 C22 H22 119.8 ?
C21 C22 H22 119.8 ?
C22 C23 C24 119.5(2) ?
C22 C23 H23 120.2 ?
C24 C23 H23 120.2 ?
C25 C24 C23 120.3(2) ?
C25 C24 H24 119.9 ?
C23 C24 H24 119.9 ?
C24 C25 C20 120.60(19) ?
C24 C25 H25 119.7 ?
C20 C25 H25 119.7 ?

loop_
_geom_bond_atom_site_label_1
_geom_bond_atom_site_label_2
_geom_bond_site_symmetry_2
_geom_bond_distance
_geom_bond_publ_flag
O C18 . 1.232(2) y
N1 C2 . 1.368(3) ?
N1 C9 . 1.383(3) y
N1 C19 . 1.456(3) y
C2 C3 . 1.376(3) ?
C2 H2 . 0.9500 ?
C3 C10 . 1.442(3) y
C3 C4 . 1.447(3) ?
C4 C9 . 1.401(3) ?
C4 C5 . 1.404(3) ?
C5 C6 . 1.381(3) ?
C5 H5 . 0.9500 ?
C6 C7 . 1.392(3) ?
C6 H6 . 0.9500 ?
C7 C8 . 1.374(3) ?
C7 H7 . 0.9500 ?
C8 C9 . 1.396(3) ?
C8 H8 . 0.9500 ?
C10 C11 . 1.340(3) y
C10 H10 . 0.9500 ?
C11 N12 . 1.446(2) y
C11 C18 . 1.471(3) y
N12 C17 . 1.481(3) y
N12 C13 . 1.483(3) y
C13 C14 . 1.543(3) ?
C13 H13A . 0.9900 ?
C13 H13B . 0.9900 ?
C14 C15 . 1.538(3) ?
C14 H14A . 0.9900 ?
C14 H14B . 0.9900 ?
C15 C18 . 1.506(3) y
C15 C16 . 1.541(3) ?
C15 H15 . 1.0000 ?
C16 C17 . 1.545(3) ?
C16 H16A . 0.9900 ?
C16 H16B . 0.9900 ?
C17 H17A . 0.9900 ?
C17 H17B . 0.9900 ?
C19 C20 . 1.514(3) ?
C19 H19A . 0.9900 ?
C19 H19B . 0.9900 ?
C20 C21 . 1.385(3) ?
C20 C25 . 1.387(3) ?
C21 C22 . 1.387(3) ?
C21 H21 . 0.9500 ?
C22 C23 . 1.374(3) ?
C22 H22 . 0.9500 ?
C23 C24 . 1.383(3) ?
C23 H23 . 0.9500 ?
C24 C25 . 1.378(3) ?
C24 H24 . 0.9500 ?
C25 H25 . 0.9500 ?

loop_
_geom_hbond_atom_site_label_D
_geom_hbond_atom_site_label_H
_geom_hbond_atom_site_label_A
_geom_hbond_site_symmetry_A
_geom_hbond_distance_DH
_geom_hbond_distance_HA
_geom_hbond_distance_DA
_geom_hbond_angle_DHA
_geom_hbond_publ_flag
C2 H2 N12 . 0.9500 2.5400 3.077(3) 116.00 yes
C10 H10 O . 0.9500 2.5500 2.894(3) 101.00 yes
C21 H21 O 1_566 0.9500 2.3700 3.301(3) 167.00 yes

loop_
_geom_torsion_atom_site_label_1
_geom_torsion_atom_site_label_2
_geom_torsion_atom_site_label_3
_geom_torsion_atom_site_label_4
_geom_torsion
_geom_torsion_publ_flag
C9 N1 C2 C3 0.9(2) ?
C19 N1 C2 C3 168.89(17) ?
N1 C2 C3 C10 -175.44(18) ?
N1 C2 C3 C4 0.0(2) ?
C2 C3 C4 C9 -0.9(2) ?
C10 C3 C4 C9 174.82(18) ?
C2 C3 C4 C5 -178.8(2) ?
C10 C3 C4 C5 -3.2(3) ?
C9 C4 C5 C6 -1.6(3) ?
C3 C4 C5 C6 176.1(2) ?
C4 C5 C6 C7 1.0(3) ?
C5 C6 C7 C8 0.2(3) ?
C6 C7 C8 C9 -0.7(3) ?
C2 N1 C9 C8 177.0(2) ?
C19 N1 C9 C8 8.9(3) ?
C2 N1 C9 C4 -1.4(2) ?
C19 N1 C9 C4 -169.55(17) ?
C7 C8 C9 N1 -178.21(18) ?
C7 C8 C9 C4 0.0(3) ?
C5 C4 C9 N1 179.74(16) ?
C3 C4 C9 N1 1.4(2) ?
C5 C4 C9 C8 1.2(3) ?
C3 C4 C9 C8 -177.16(18) ?
C2 C3 C10 C11 -4.4(3) y
C4 C3 C10 C11 -179.0(2) ?
C3 C10 C11 N12 -4.6(3) ?
C3 C10 C11 C18 -179.90(18) ?
C10 C11 N12 C17 127.2(2) ?
C18 C11 N12 C17 -57.1(2) ?
C10 C11 N12 C13 -116.0(2) ?
C18 C11 N12 C13 59.7(2) ?
C11 N12 C13 C14 -60.7(2) ?
C17 N12 C13 C14 57.1(2) ?
N12 C13 C14 C15 4.0(2) ?
C13 C14 C15 C18 53.7(2) ?
C13 C14 C15 C16 -61.5(2) ?
C18 C15 C16 C17 -59.7(2) ?
C14 C15 C16 C17 56.4(2) ?
C11 N12 C17 C16 53.7(2) ?
C13 N12 C17 C16 -62.4(2) ?
C15 C16 C17 N12 4.5(2) ?
C10 C11 C18 O -6.2(3) ?
N12 C11 C18 O 178.02(18) ?
C10 C11 C18 C15 175.39(18) ?
N12 C11 C18 C15 -0.4(2) ?
C14 C15 C18 O 124.6(2) ?
C16 C15 C18 O -119.5(2) ?
C14 C15 C18 C11 -57.0(2) ?
C16 C15 C18 C11 58.9(2) ?
C2 N1 C19 C20 -101.0(2) y
C9 N1 C19 C20 65.2(2) ?
N1 C19 C20 C21 -155.31(17) y
N1 C19 C20 C25 24.8(3) ?
C25 C20 C21 C22 -0.1(3) ?
C19 C20 C21 C22 -179.94(18) ?
C20 C21 C22 C23 -0.4(3) ?
C21 C22 C23 C24 0.8(3) ?
C22 C23 C24 C25 -0.9(3) ?
C23 C24 C25 C20 0.4(3) ?
C21 C20 C25 C24 0.0(3) ?
C19 C20 C25 C24 179.90(19) ?
